data_1531268
loop_
_publ_author_name
'Demchenko, P.'
'Muratova, L.'
'Bodak, O.'

_publ_section_title
;
 The ternary Gd - Zn - Ge system
;
_journal_name_full 'Journal of Alloys Compd.'
_journal_page_first 100
_journal_page_last 104
_journal_volume 339
_journal_year 2002
_chemical_formula_sum 'Gd Ge Zn'
_chemical_name_systematic 'Gd Zn Ge'
_space_group_IT_number 191
_symmetry_space_group_name_Hall '-P 6 2'
_symmetry_space_group_name_H-M 'P 6/m m m'
_cell_angle_alpha 90
_cell_angle_beta 90
_cell_angle_gamma 120
_cell_formula_units_Z 1
_cell_length_a 4.232
_cell_length_b 4.232
_cell_length_c 3.9776
_cell_volume 61.694
_citation_journal_id_ASTM JALCEU
_cod_data_source_file Demchenko_JALCEU_2002_484.cif
_cod_data_source_block Gd1Ge1Zn1
_cod_original_cell_volume 61.69402
_cod_original_formula_sum 'Gd1 Ge1 Zn1'
_cod_database_code 1531268

loop_
_symmetry_equiv_pos_as_xyz
x,y,z
x-y,x,z
-y,x-y,z
-x,-y,z
-x+y,-x,z
y,-x+y,z
-y,-x,-z
x-y,-y,-z
x,x-y,-z
y,x,-z
-x+y,y,-z
-x,-x+y,-z
-x,-y,-z
-x+y,-x,-z
y,-x+y,-z
x,y,-z
x-y,x,-z
-y,x-y,-z
y,x,z
-x+y,y,z
-x,-x+y,z
-y,-x,z
x-y,-y,z
x,x-y,z

loop_
_atom_site_label
_atom_site_type_symbol
_atom_site_fract_x
_atom_site_fract_y
_atom_site_fract_z
_atom_site_occupancy
_atom_site_U_iso_or_equiv
Ge1 Ge 0.3333 0.6667 0.5 0.5 0.0
Zn1 Zn 0.3333 0.6667 0.5 0.5 0.0
Gd1 Gd 0 0 0 1 0.0
